data_4348404
loop_
_publ_author_name
'Zeng, Xianghua'
'Yao, Xiaojing'
'Zhang, Junyong'
'Zhang, Qi'
'Wu, Wenqian'
'Chai, Aihua'
'Wang, Jinlan'
'Zeng, Qingdao'
'Xie, Jingli'

_publ_section_title
;
 Construction of a series of zero-dimensional/one-dimensional crystalline
 Zn--S clusters -- effect of the character of bridging organic ligands on
 structural diversity
;
_journal_issue 2
_journal_name_full 'Inorganic Chemistry Frontiers'
_journal_page_first 164
_journal_paper_doi 10.1039/C4QI00227J
_journal_volume 2
_journal_year 2015
_chemical_formula_sum 'C84 H75 N O5 S14 Zn8'
_chemical_formula_weight 2150.25
_space_group_IT_number 9
_space_group_name_Hall 'C -2yc'
_space_group_name_H-M_alt 'C 1 c 1'
_symmetry_cell_setting monoclinic
_symmetry_space_group_name_H-M 'C 1 c 1'
_atom_sites_solution_hydrogens geom
_atom_sites_solution_primary direct
_atom_sites_solution_secondary difmap
_audit_creation_method SHELXL-97
_audit_update_record
;
2014-12-01 deposited with the CCDC.
2014-12-19 downloaded from the CCDC.
;
_cell_angle_alpha 90.00
_cell_angle_beta 96.243(2)
_cell_angle_gamma 90.00
_cell_formula_units_Z 4
_cell_length_a 16.951(2)
_cell_length_b 20.589(3)
_cell_length_c 25.375(4)
_cell_measurement_temperature 130(2)
_cell_measurement_theta_max 27.47
_cell_measurement_theta_min 2.76
_cell_volume 8803(2)
_computing_cell_refinement 'SMART (Siemens, 1996)'
_computing_data_collection 'SMART (Siemens, 1996)'
_computing_data_reduction SAINT
_computing_molecular_graphics SHELXTL
_computing_publication_material
;
SHELXTL, PARST (Nardelli, 1995) and PLATON (Spek, 1990)
;
_computing_structure_refinement 'SHELXL-97 (Sheldrick, 1997)'
_computing_structure_solution 'SHELXS-97 (Sheldrick, 1990)'
_diffrn_ambient_temperature 130(2)
_diffrn_measured_fraction_theta_full 0.982
_diffrn_measured_fraction_theta_max 0.982
_diffrn_measurement_device_type 'CCD area detector'
_diffrn_measurement_method '\w scans'
_diffrn_radiation_monochromator graphite
_diffrn_radiation_source 'fine-focus sealed tube'
_diffrn_radiation_type MoK\a
_diffrn_radiation_wavelength 0.71073
_diffrn_reflns_av_R_equivalents 0.0529
_diffrn_reflns_av_sigmaI/netI 0.0834
_diffrn_reflns_limit_h_max 18
_diffrn_reflns_limit_h_min -21
_diffrn_reflns_limit_k_max 24
_diffrn_reflns_limit_k_min -26
_diffrn_reflns_limit_l_max 33
_diffrn_reflns_limit_l_min -25
_diffrn_reflns_number 25950
_diffrn_reflns_theta_full 27.56
_diffrn_reflns_theta_max 27.56
_diffrn_reflns_theta_min 1.56
_exptl_absorpt_coefficient_mu 2.523
_exptl_absorpt_correction_T_max 0.622
_exptl_absorpt_correction_T_min 0.474
_exptl_absorpt_correction_type empirical
_exptl_absorpt_process_details 'SADABS (Sheldrick, 1996)'
_exptl_crystal_colour colorless
_exptl_crystal_density_diffrn 1.622
_exptl_crystal_density_method 'not measured'
_exptl_crystal_description block
_exptl_crystal_F_000 4360
_exptl_crystal_size_max 0.31
_exptl_crystal_size_mid 0.30
_exptl_crystal_size_min 0.19
_refine_diff_density_max 1.048
_refine_diff_density_min -0.823
_refine_diff_density_rms 0.173
_refine_ls_abs_structure_details 'Flack H D (1983), Acta Cryst. A39, 876-881'
_refine_ls_abs_structure_Flack 0.00
_refine_ls_extinction_method none
_refine_ls_goodness_of_fit_ref 1.026
_refine_ls_hydrogen_treatment constr
_refine_ls_matrix_type full
_refine_ls_number_parameters 999
_refine_ls_number_reflns 13187
_refine_ls_number_restraints 2
_refine_ls_restrained_S_all 1.025
_refine_ls_R_factor_all 0.0744
_refine_ls_R_factor_gt 0.0694
_refine_ls_shift/su_max 0.004
_refine_ls_shift/su_mean 0.000
_refine_ls_structure_factor_coef Fsqd
_refine_ls_weighting_details 'calc w=1/[\s^2^(Fo^2^)+(0.0810P)^2^+116.9198P] where P=(Fo^2^+2Fc^2^)/3'
_refine_ls_weighting_scheme calc
_refine_ls_wR_factor_gt 0.1661
_refine_ls_wR_factor_ref 0.1694
_reflns_number_gt 12317
_reflns_number_total 13187
_reflns_threshold_expression >2sigma(I)
_cod_data_source_file c4qi00227j2.cif
_cod_data_source_block 6
_cod_depositor_comments
;
The following automatic conversions were performed:

data item '_symmetry_cell_setting' value 'Monoclinic' was changed to
'monoclinic' in accordance with the
/home/saulius/struct/COD-crude-data/automatic-downloads/DataCite-retrospective/RSC/depositions/lib/dictionaries/cif_core.dic
dictionary named 'cif_core.dic' version 2.4.2 last updated on
2011-04-26.

Automatic conversion script
Id: cif_fix_values 6909 2019-04-08 15:41:33Z antanas 
;
_cod_original_cell_volume 8804(2)
_cod_original_sg_symbol_H-M Cc
_cod_database_code 4348404

loop_
_symmetry_equiv_pos_as_xyz
'x, y, z'
'x, -y, z+1/2'
'x+1/2, y+1/2, z'
'x+1/2, -y+1/2, z+1/2'

loop_
_atom_site_label
_atom_site_type_symbol
_atom_site_fract_x
_atom_site_fract_y
_atom_site_fract_z
_atom_site_U_iso_or_equiv
_atom_site_adp_type
_atom_site_occupancy
_atom_site_symmetry_multiplicity
_atom_site_calc_flag
_atom_site_refinement_flags
Zn1 Zn 0.60063(5) 0.25933(4) 0.08208(4) 0.01728(19) Uani 1 1 d .
Zn2 Zn 0.47471(5) 0.11909(4) 0.09666(3) 0.01399(18) Uani 1 1 d .
Zn3 Zn 0.68541(5) 0.09676(4) 0.06873(3) 0.01425(18) Uani 1 1 d .
Zn4 Zn 0.64587(5) 0.16704(4) 0.20311(3) 0.01478(18) Uani 1 1 d .
Zn5 Zn 0.47002(5) 0.08401(4) 0.23971(3) 0.01461(18) Uani 1 1 d .
Zn6 Zn 0.52907(5) -0.02716(4) 0.02568(3) 0.01439(18) Uani 1 1 d .
Zn7 Zn 0.60808(5) -0.01223(4) 0.16911(3) 0.01376(18) Uani 1 1 d .
Zn8 Zn 0.81787(5) 0.04785(4) 0.18985(3) 0.01681(19) Uani 1 1 d .
S1 S 0.58922(12) 0.26737(9) 0.17401(8) 0.0191(4) Uani 1 1 d .
S2 S 0.49165(11) 0.20477(8) 0.03782(7) 0.0159(4) Uani 1 1 d .
S3 S 0.71810(11) 0.20745(8) 0.06683(7) 0.0159(4) Uani 1 1 d .
S4 S 0.40662(11) 0.14782(8) 0.17010(7) 0.0139(4) Uani 1 1 d .
S5 S 0.41876(11) 0.02483(8) 0.05806(7) 0.0161(4) Uani 1 1 d .
S6 S 0.60957(11) 0.05558(9) -0.00511(7) 0.0162(4) Uani 1 1 d .
S7 S 0.78438(11) 0.02371(9) 0.09866(8) 0.0170(4) Uani 1 1 d .
S8 S 0.95083(12) 0.02583(12) 0.19897(9) 0.0276(5) Uani 1 1 d .
S9 S 0.78334(11) 0.15942(9) 0.20764(7) 0.0159(4) Uani 1 1 d .
S10 S 0.72084(11) -0.01215(9) 0.23169(7) 0.0161(4) Uani 1 1 d .
S11 S 0.48682(11) -0.02025(9) 0.20798(7) 0.0153(4) Uani 1 1 d .
S12 S 0.60370(11) -0.08216(8) 0.09593(7) 0.0157(4) Uani 1 1 d .
S13 S 0.58915(11) 0.12900(9) 0.27897(7) 0.0164(4) Uani 1 1 d .
S14 S 0.60113(10) 0.09380(8) 0.13662(7) 0.0122(4) Uani 1 1 d .
O1 O 0.6105(4) 0.3511(3) 0.0584(3) 0.0311(15) Uani 1 1 d .
H1A H 0.6147 0.3514 0.0253 0.047 Uiso 1 1 d R
H1B H 0.5695 0.3725 0.0644 0.047 Uiso 1 1 d R
O2 O 0.4927(3) -0.0702(2) -0.0404(2) 0.0204(13) Uani 1 1 d .
O3 O 0.3801(4) -0.1066(3) -0.0123(2) 0.0251(14) Uani 1 1 d .
N1 N 0.3997(4) 0.0881(3) 0.3024(3) 0.0176(14) Uani 1 1 d .
C1 C 0.6622(5) 0.3265(4) 0.1995(3) 0.0235(19) Uani 1 1 d .
C2 C 0.7322(6) 0.3338(4) 0.1775(4) 0.031(2) Uani 1 1 d .
H2 H 0.7420 0.3084 0.1477 0.037 Uiso 1 1 calc R
C3 C 0.7908(5) 0.3796(4) 0.1994(4) 0.029(2) Uani 1 1 d .
H3 H 0.8382 0.3863 0.1833 0.034 Uiso 1 1 calc R
C4 C 0.7766(7) 0.4136(5) 0.2441(4) 0.043(3) Uani 1 1 d .
H4 H 0.8155 0.4431 0.2596 0.052 Uiso 1 1 calc R
C5 C 0.7075(8) 0.4055(5) 0.2664(4) 0.045(3) Uani 1 1 d .
H5 H 0.6993 0.4292 0.2975 0.054 Uiso 1 1 calc R
C6 C 0.6470(7) 0.3615(4) 0.2436(4) 0.037(3) Uani 1 1 d .
H6 H 0.5982 0.3568 0.2585 0.045 Uiso 1 1 calc R
C7 C 0.4022(5) 0.2487(4) 0.0400(3) 0.0240(19) Uani 1 1 d .
C8 C 0.3338(5) 0.2269(4) 0.0086(4) 0.027(2) Uani 1 1 d .
H8 H 0.3371 0.1897 -0.0132 0.033 Uiso 1 1 calc R
C9 C 0.2623(6) 0.2583(6) 0.0088(5) 0.050(3) Uani 1 1 d .
H9 H 0.2173 0.2428 -0.0132 0.060 Uiso 1 1 calc R
C10 C 0.2547(6) 0.3125(5) 0.0409(4) 0.037(2) Uani 1 1 d .
H10 H 0.2047 0.3328 0.0425 0.045 Uiso 1 1 calc R
C11 C 0.3220(7) 0.3354(5) 0.0704(4) 0.041(3) Uani 1 1 d .
H11 H 0.3187 0.3741 0.0904 0.049 Uiso 1 1 calc R
C12 C 0.3944(6) 0.3039(4) 0.0717(4) 0.032(2) Uani 1 1 d .
H12 H 0.4389 0.3196 0.0941 0.039 Uiso 1 1 calc R
C13 C 0.7374(5) 0.2230(4) 0.0003(4) 0.0236(19) Uani 1 1 d .
C14 C 0.6761(6) 0.2262(5) -0.0418(4) 0.035(2) Uani 1 1 d .
H14 H 0.6220 0.2237 -0.0354 0.042 Uiso 1 1 calc R
C15 C 0.6975(6) 0.2333(5) -0.0939(4) 0.034(2) Uani 1 1 d .
H15 H 0.6574 0.2332 -0.1231 0.041 Uiso 1 1 calc R
C16 C 0.7761(6) 0.2402(5) -0.1029(4) 0.036(2) Uani 1 1 d .
H16 H 0.7901 0.2453 -0.1379 0.044 Uiso 1 1 calc R
C17 C 0.8331(6) 0.2397(5) -0.0606(4) 0.034(2) Uani 1 1 d .
H17 H 0.8868 0.2465 -0.0668 0.041 Uiso 1 1 calc R
C18 C 0.8162(6) 0.2296(4) -0.0095(4) 0.030(2) Uani 1 1 d .
H18 H 0.8577 0.2273 0.0188 0.036 Uiso 1 1 calc R
C19 C 0.3085(4) 0.1187(4) 0.1511(3) 0.0157(16) Uani 1 1 d .
C20 C 0.2870(4) 0.0542(4) 0.1596(3) 0.0148(16) Uani 1 1 d .
H20 H 0.3253 0.0238 0.1744 0.018 Uiso 1 1 calc R
C21 C 0.2078(5) 0.0351(4) 0.1459(3) 0.0232(19) Uani 1 1 d .
H21 H 0.1922 -0.0079 0.1537 0.028 Uiso 1 1 calc R
C22 C 0.1532(5) 0.0765(5) 0.1218(4) 0.030(2) Uani 1 1 d .
H22 H 0.1002 0.0627 0.1121 0.036 Uiso 1 1 calc R
C23 C 0.1769(5) 0.1415(4) 0.1113(4) 0.026(2) Uani 1 1 d .
H23 H 0.1401 0.1711 0.0936 0.031 Uiso 1 1 calc R
C24 C 0.2531(5) 0.1604(4) 0.1269(3) 0.0240(19) Uani 1 1 d .
H24 H 0.2681 0.2040 0.1208 0.029 Uiso 1 1 calc R
C25 C 0.3562(5) 0.0533(4) 0.0009(3) 0.0192(17) Uani 1 1 d .
C26 C 0.2743(5) 0.0591(4) 0.0072(4) 0.026(2) Uani 1 1 d .
H26 H 0.2542 0.0490 0.0397 0.032 Uiso 1 1 calc R
C27 C 0.2236(5) 0.0810(4) -0.0380(4) 0.033(2) Uani 1 1 d .
H27 H 0.1683 0.0853 -0.0353 0.040 Uiso 1 1 calc R
C28 C 0.2515(6) 0.0954(4) -0.0836(4) 0.034(2) Uani 1 1 d .
H28 H 0.2164 0.1111 -0.1126 0.041 Uiso 1 1 calc R
C29 C 0.3318(5) 0.0877(4) -0.0894(3) 0.025(2) Uani 1 1 d .
H29 H 0.3506 0.0974 -0.1224 0.031 Uiso 1 1 calc R
C30 C 0.3852(5) 0.0658(4) -0.0471(3) 0.0237(19) Uani 1 1 d .
H30 H 0.4397 0.0597 -0.0512 0.028 Uiso 1 1 calc R
C31 C 0.6784(4) 0.0186(4) -0.0433(3) 0.0191(17) Uani 1 1 d .
C32 C 0.6934(5) -0.0492(4) -0.0401(4) 0.028(2) Uani 1 1 d .
H32 H 0.6694 -0.0756 -0.0157 0.034 Uiso 1 1 calc R
C33 C 0.7449(6) -0.0761(4) -0.0741(4) 0.037(2) Uani 1 1 d .
H33 H 0.7578 -0.1210 -0.0710 0.045 Uiso 1 1 calc R
C34 C 0.7763(7) -0.0402(6) -0.1108(4) 0.045(3) Uani 1 1 d .
H34 H 0.8076 -0.0603 -0.1351 0.054 Uiso 1 1 calc R
C35 C 0.7629(7) 0.0263(6) -0.1133(4) 0.044(3) Uani 1 1 d .
H35 H 0.7875 0.0523 -0.1378 0.052 Uiso 1 1 calc R
C36 C 0.7144(5) 0.0539(5) -0.0805(4) 0.030(2) Uani 1 1 d .
H36 H 0.7049 0.0993 -0.0831 0.036 Uiso 1 1 calc R
C37 C 0.8658(4) 0.0474(4) 0.0649(3) 0.0179(17) Uani 1 1 d .
C38 C 0.8862(5) 0.0062(4) 0.0233(3) 0.0252(19) Uani 1 1 d .
H38 H 0.8570 -0.0324 0.0143 0.030 Uiso 1 1 calc R
C39 C 0.9497(6) 0.0237(5) -0.0037(5) 0.045(3) Uani 1 1 d .
H39 H 0.9657 -0.0045 -0.0301 0.054 Uiso 1 1 calc R
C40 C 0.9894(6) 0.0798(7) 0.0066(5) 0.054(3) Uani 1 1 d .
H40 H 1.0329 0.0905 -0.0124 0.065 Uiso 1 1 calc R
C41 C 0.9669(5) 0.1213(5) 0.0445(4) 0.036(3) Uani 1 1 d .
H41 H 0.9935 0.1616 0.0508 0.043 Uiso 1 1 calc R
C42 C 0.9060(5) 0.1047(5) 0.0733(4) 0.035(2) Uani 1 1 d .
H42 H 0.8914 0.1336 0.0998 0.042 Uiso 1 1 calc R
C43 C 0.9847(5) 0.0106(4) 0.2658(3) 0.0246(19) Uani 1 1 d .
C44 C 1.0612(7) 0.0248(6) 0.2851(4) 0.044(3) Uani 1 1 d .
H44 H 1.0957 0.0429 0.2618 0.053 Uiso 1 1 calc R
C45 C 1.0902(6) 0.0135(6) 0.3382(5) 0.048(3) Uani 1 1 d .
H45 H 1.1440 0.0231 0.3502 0.058 Uiso 1 1 calc R
C46 C 1.0421(6) -0.0110(5) 0.3723(4) 0.033(2) Uani 1 1 d .
H46 H 1.0604 -0.0161 0.4088 0.040 Uiso 1 1 calc R
C47 C 0.9655(6) -0.0283(5) 0.3532(4) 0.036(2) Uani 1 1 d .
H47 H 0.9322 -0.0475 0.3767 0.044 Uiso 1 1 calc R
C48 C 0.9369(6) -0.0187(5) 0.3019(4) 0.036(2) Uani 1 1 d .
H48 H 0.8842 -0.0317 0.2899 0.043 Uiso 1 1 calc R
C49 C 0.8188(5) 0.1775(4) 0.2746(3) 0.0176(17) Uani 1 1 d .
C50 C 0.8936(6) 0.1507(4) 0.2965(4) 0.033(2) Uani 1 1 d .
H50 H 0.9226 0.1234 0.2754 0.039 Uiso 1 1 calc R
C51 C 0.9236(7) 0.1643(5) 0.3485(4) 0.037(3) Uani 1 1 d .
H51 H 0.9725 0.1457 0.3629 0.044 Uiso 1 1 calc R
C52 C 0.8823(6) 0.2050(4) 0.3792(3) 0.033(2) Uani 1 1 d .
H52 H 0.9025 0.2136 0.4150 0.040 Uiso 1 1 calc R
C53 C 0.8099(6) 0.2339(5) 0.3574(4) 0.035(2) Uani 1 1 d .
H53 H 0.7825 0.2636 0.3776 0.042 Uiso 1 1 calc R
C54 C 0.7803(5) 0.2178(4) 0.3062(3) 0.024(2) Uani 1 1 d .
H54 H 0.7306 0.2355 0.2923 0.029 Uiso 1 1 calc R
C55 C 0.7466(5) -0.0974(4) 0.2338(3) 0.0205(18) Uani 1 1 d .
C56 C 0.8096(5) -0.1212(4) 0.2076(3) 0.0225(18) Uani 1 1 d .
H56 H 0.8401 -0.0921 0.1890 0.027 Uiso 1 1 calc R
C57 C 0.8271(5) -0.1863(4) 0.2090(4) 0.031(2) Uani 1 1 d .
H57 H 0.8698 -0.2030 0.1917 0.037 Uiso 1 1 calc R
C58 C 0.7812(6) -0.2266(4) 0.2359(4) 0.030(2) Uani 1 1 d .
H58 H 0.7909 -0.2720 0.2356 0.036 Uiso 1 1 calc R
C59 C 0.7204(5) -0.2031(4) 0.2639(4) 0.025(2) Uani 1 1 d .
H59 H 0.6912 -0.2323 0.2834 0.030 Uiso 1 1 calc R
C60 C 0.7032(5) -0.1388(4) 0.2634(3) 0.0244(19) Uani 1 1 d .
H60 H 0.6626 -0.1223 0.2827 0.029 Uiso 1 1 calc R
C61 C 0.5026(4) -0.0731(3) 0.2635(3) 0.0135(15) Uani 1 1 d .
C62 C 0.4801(6) -0.1382(4) 0.2572(3) 0.027(2) Uani 1 1 d .
H62 H 0.4614 -0.1540 0.2229 0.033 Uiso 1 1 calc R
C63 C 0.4845(6) -0.1801(5) 0.2999(4) 0.034(2) Uani 1 1 d .
H63 H 0.4703 -0.2244 0.2946 0.041 Uiso 1 1 calc R
C64 C 0.5092(6) -0.1582(5) 0.3492(4) 0.032(2) Uani 1 1 d .
H64 H 0.5104 -0.1871 0.3785 0.038 Uiso 1 1 calc R
C65 C 0.5325(5) -0.0944(5) 0.3576(3) 0.027(2) Uani 1 1 d .
H65 H 0.5501 -0.0796 0.3923 0.032 Uiso 1 1 calc R
C66 C 0.5302(4) -0.0519(4) 0.3147(3) 0.0180(17) Uani 1 1 d .
H66 H 0.5474 -0.0083 0.3202 0.022 Uiso 1 1 calc R
C67 C 0.5508(5) -0.1504(4) 0.1176(3) 0.0195(17) Uani 1 1 d .
C68 C 0.5936(5) -0.1992(4) 0.1489(4) 0.027(2) Uani 1 1 d .
H68 H 0.6494 -0.1956 0.1578 0.032 Uiso 1 1 calc R
C69 C 0.5525(6) -0.2515(4) 0.1660(4) 0.031(2) Uani 1 1 d .
H69 H 0.5815 -0.2842 0.1861 0.037 Uiso 1 1 calc R
C70 C 0.4723(6) -0.2585(4) 0.1555(4) 0.031(2) Uani 1 1 d .
H70 H 0.4457 -0.2937 0.1702 0.037 Uiso 1 1 calc R
C71 C 0.4306(5) -0.2137(4) 0.1231(4) 0.031(2) Uani 1 1 d .
H71 H 0.3754 -0.2196 0.1135 0.037 Uiso 1 1 calc R
C72 C 0.4685(5) -0.1599(5) 0.1043(4) 0.030(2) Uani 1 1 d .
H72 H 0.4388 -0.1293 0.0822 0.036 Uiso 1 1 calc R
C73 C 0.5587(5) 0.1966(4) 0.3142(3) 0.0197(18) Uani 1 1 d .
C74 C 0.5001(5) 0.2410(4) 0.2949(3) 0.0240(19) Uani 1 1 d .
H74 H 0.4739 0.2354 0.2601 0.029 Uiso 1 1 calc R
C75 C 0.4793(6) 0.2928(4) 0.3252(4) 0.033(2) Uani 1 1 d .
H75 H 0.4391 0.3220 0.3108 0.039 Uiso 1 1 calc R
C76 C 0.5153(7) 0.3027(6) 0.3753(5) 0.051(3) Uani 1 1 d .
H76 H 0.5027 0.3399 0.3948 0.061 Uiso 1 1 calc R
C77 C 0.5711(7) 0.2577(5) 0.3978(4) 0.047(3) Uani 1 1 d .
H77 H 0.5924 0.2614 0.4339 0.057 Uiso 1 1 calc R
C78 C 0.5950(6) 0.2071(5) 0.3663(3) 0.032(2) Uani 1 1 d .
H78 H 0.6366 0.1791 0.3803 0.039 Uiso 1 1 calc R
C79 C 0.3192(5) 0.0975(4) 0.2923(4) 0.028(2) Uani 1 1 d .
H79 H 0.2958 0.0969 0.2565 0.034 Uiso 1 1 calc R
C80 C 0.2714(5) 0.1078(4) 0.3316(4) 0.029(2) Uani 1 1 d .
H80 H 0.2165 0.1162 0.3229 0.035 Uiso 1 1 calc R
C81 C 0.3029(5) 0.1059(5) 0.3834(4) 0.027(2) Uani 1 1 d .
H81 H 0.2703 0.1125 0.4111 0.033 Uiso 1 1 calc R
C82 C 0.3842(5) 0.0942(4) 0.3949(3) 0.0177(17) Uani 1 1 d .
C83 C 0.4307(5) 0.0855(3) 0.3537(3) 0.0174(17) Uani 1 1 d .
H83 H 0.4859 0.0776 0.3617 0.021 Uiso 1 1 calc R
C84 C 0.4222(5) -0.0915(3) -0.0483(3) 0.0152(16) Uani 1 1 d .
O4 O 0.7613(5) 0.3943(4) 0.0528(3) 0.0454(18) Uiso 1 1 d .
H4A H 0.7340 0.3717 0.0294 0.068 Uiso 1 1 d R
H4B H 0.7582 0.4342 0.0441 0.068 Uiso 1 1 d R
O5 O 0.5261(5) 0.4371(4) 0.1072(4) 0.054(2) Uiso 1 1 d .
H5A H 0.4909 0.4102 0.0947 0.080 Uiso 1 1 d R
H5B H 0.5041 0.4726 0.1145 0.080 Uiso 1 1 d R

loop_
_atom_site_aniso_label
_atom_site_aniso_U_11
_atom_site_aniso_U_22
_atom_site_aniso_U_33
_atom_site_aniso_U_23
_atom_site_aniso_U_13
_atom_site_aniso_U_12
Zn1 0.0183(4) 0.0149(4) 0.0184(4) 0.0003(3) 0.0007(3) -0.0010(3)
Zn2 0.0139(4) 0.0137(3) 0.0140(4) -0.0009(3) -0.0004(3) 0.0016(3)
Zn3 0.0158(4) 0.0146(4) 0.0122(4) -0.0012(3) 0.0008(3) 0.0002(3)
Zn4 0.0163(4) 0.0136(3) 0.0143(4) -0.0007(3) 0.0012(3) -0.0009(3)
Zn5 0.0170(4) 0.0139(3) 0.0128(4) 0.0000(3) 0.0013(3) 0.0012(3)
Zn6 0.0178(4) 0.0143(3) 0.0107(4) -0.0021(3) 0.0001(3) -0.0002(3)
Zn7 0.0153(4) 0.0123(3) 0.0136(4) 0.0006(3) 0.0010(3) 0.0012(3)
Zn8 0.0172(4) 0.0189(4) 0.0135(4) 0.0003(3) -0.0016(3) 0.0020(3)
S1 0.0254(9) 0.0162(8) 0.0161(8) -0.0018(7) 0.0035(7) -0.0002(7)
S2 0.0174(8) 0.0148(7) 0.0149(8) 0.0026(7) -0.0008(6) 0.0026(7)
S3 0.0189(8) 0.0149(7) 0.0138(8) 0.0003(7) 0.0013(6) -0.0017(7)
S4 0.0163(8) 0.0125(7) 0.0127(8) 0.0002(6) -0.0001(6) -0.0017(6)
S5 0.0179(8) 0.0142(7) 0.0161(8) -0.0045(7) 0.0007(6) -0.0020(7)
S6 0.0167(8) 0.0196(8) 0.0121(8) 0.0021(7) 0.0003(6) 0.0020(7)
S7 0.0182(8) 0.0146(8) 0.0178(9) -0.0003(7) 0.0003(7) 0.0003(7)
S8 0.0198(9) 0.0413(12) 0.0216(10) 0.0030(9) 0.0021(7) 0.0085(9)
S9 0.0173(8) 0.0146(8) 0.0155(8) -0.0008(7) 0.0006(6) -0.0001(7)
S10 0.0168(8) 0.0160(8) 0.0150(8) 0.0007(7) -0.0002(6) 0.0026(7)
S11 0.0161(8) 0.0166(8) 0.0127(8) -0.0001(7) -0.0008(6) 0.0004(7)
S12 0.0184(8) 0.0141(7) 0.0139(8) -0.0004(6) -0.0009(6) 0.0006(7)
S13 0.0152(8) 0.0173(8) 0.0165(8) -0.0020(7) 0.0008(6) 0.0018(7)
S14 0.0146(7) 0.0097(7) 0.0119(8) -0.0004(6) -0.0004(6) 0.0022(6)
O1 0.035(3) 0.028(3) 0.031(3) 0.004(3) 0.012(3) 0.011(3)
O2 0.023(3) 0.014(2) 0.024(3) -0.006(2) 0.003(2) 0.001(2)
O3 0.028(3) 0.038(3) 0.008(2) 0.000(2) -0.001(2) -0.005(3)
N1 0.020(3) 0.019(3) 0.014(3) -0.004(2) 0.006(2) -0.011(2)
C1 0.028(4) 0.016(3) 0.025(4) 0.002(3) -0.001(3) -0.011(3)
C2 0.039(5) 0.011(3) 0.043(5) -0.008(3) -0.002(4) 0.007(3)
C3 0.023(4) 0.032(4) 0.028(4) -0.005(4) -0.010(3) -0.002(3)
C4 0.048(6) 0.045(6) 0.031(5) 0.002(4) -0.018(4) -0.007(5)
C5 0.089(8) 0.034(5) 0.013(4) -0.016(4) 0.007(5) -0.008(5)
C6 0.062(6) 0.020(4) 0.030(5) 0.000(4) 0.002(4) -0.010(4)
C7 0.032(4) 0.021(4) 0.019(4) -0.003(3) 0.003(3) 0.008(3)
C8 0.029(4) 0.025(4) 0.026(4) 0.000(3) -0.009(3) 0.000(3)
C9 0.022(5) 0.070(7) 0.061(7) -0.014(6) 0.009(4) 0.002(5)
C10 0.034(4) 0.047(5) 0.031(5) 0.027(4) 0.010(3) 0.035(4)
C11 0.053(6) 0.041(5) 0.028(5) -0.010(4) 0.003(4) 0.017(5)
C12 0.040(5) 0.015(3) 0.042(5) -0.007(4) 0.004(4) 0.006(4)
C13 0.022(4) 0.019(3) 0.030(4) 0.004(3) 0.008(3) -0.009(3)
C14 0.031(4) 0.048(5) 0.024(4) -0.005(4) 0.000(3) -0.021(4)
C15 0.040(5) 0.043(5) 0.018(4) 0.007(4) -0.002(3) -0.029(4)
C16 0.051(6) 0.039(5) 0.019(4) 0.006(4) 0.006(4) -0.003(4)
C17 0.034(5) 0.047(5) 0.024(4) 0.003(4) 0.011(4) -0.015(4)
C18 0.030(4) 0.037(5) 0.023(4) 0.004(4) 0.000(3) -0.015(4)
C19 0.015(3) 0.028(4) 0.004(3) 0.006(3) 0.003(2) 0.008(3)
C20 0.010(3) 0.017(3) 0.017(3) -0.003(3) 0.000(2) -0.007(3)
C21 0.023(4) 0.029(4) 0.017(4) 0.004(3) -0.002(3) -0.003(3)
C22 0.017(4) 0.047(5) 0.024(4) -0.017(4) -0.006(3) 0.001(4)
C23 0.008(3) 0.035(4) 0.033(5) -0.007(4) -0.003(3) 0.002(3)
C24 0.025(4) 0.024(4) 0.022(4) -0.009(3) -0.003(3) 0.005(3)
C25 0.023(4) 0.018(3) 0.015(3) 0.011(3) -0.004(3) 0.011(3)
C26 0.018(4) 0.037(4) 0.024(4) 0.008(4) -0.003(3) -0.002(3)
C27 0.013(4) 0.037(5) 0.048(6) 0.012(4) -0.006(4) 0.006(3)
C28 0.036(5) 0.024(4) 0.039(5) 0.003(4) -0.010(4) -0.006(4)
C29 0.037(5) 0.023(4) 0.016(4) 0.001(3) -0.001(3) -0.002(3)
C30 0.028(4) 0.029(4) 0.014(4) 0.002(3) -0.001(3) 0.009(3)
C31 0.005(3) 0.035(4) 0.018(4) -0.007(3) 0.003(2) 0.001(3)
C32 0.031(4) 0.017(4) 0.038(5) -0.005(3) 0.012(4) 0.009(3)
C33 0.044(5) 0.023(4) 0.048(6) -0.018(4) 0.019(4) 0.004(4)
C34 0.041(5) 0.066(7) 0.028(5) -0.020(5) 0.004(4) 0.010(5)
C35 0.046(6) 0.052(6) 0.033(5) 0.017(5) 0.005(4) 0.013(5)
C36 0.029(4) 0.032(4) 0.033(5) 0.013(4) 0.016(3) 0.007(4)
C37 0.017(3) 0.023(3) 0.014(3) -0.003(3) 0.003(3) 0.010(3)
C38 0.034(4) 0.027(4) 0.015(4) -0.004(3) 0.005(3) 0.018(3)
C39 0.029(4) 0.050(6) 0.060(7) -0.012(5) 0.027(4) 0.009(4)
C40 0.014(4) 0.105(9) 0.046(6) 0.034(6) 0.017(4) 0.010(5)
C41 0.013(4) 0.042(5) 0.052(6) 0.004(5) 0.003(4) -0.004(4)
C42 0.018(4) 0.059(6) 0.027(5) -0.011(4) 0.002(3) -0.001(4)
C43 0.030(4) 0.027(4) 0.016(4) 0.002(3) 0.000(3) 0.010(3)
C44 0.040(6) 0.055(6) 0.036(6) 0.012(5) 0.003(4) -0.012(5)
C45 0.024(5) 0.071(7) 0.049(7) 0.015(6) -0.002(4) 0.005(5)
C46 0.034(5) 0.037(5) 0.026(5) 0.004(4) -0.006(4) -0.005(4)
C47 0.044(5) 0.037(5) 0.032(5) 0.009(4) 0.019(4) 0.002(4)
C48 0.045(5) 0.041(5) 0.018(4) -0.015(4) -0.012(4) -0.004(4)
C49 0.029(4) 0.017(3) 0.006(3) 0.000(3) -0.001(3) -0.013(3)
C50 0.038(5) 0.018(4) 0.042(5) 0.001(4) 0.004(4) -0.004(4)
C51 0.046(6) 0.028(4) 0.034(5) 0.005(4) -0.004(4) -0.005(4)
C52 0.059(6) 0.028(4) 0.011(4) -0.004(3) -0.002(4) -0.027(4)
C53 0.040(5) 0.037(5) 0.030(5) -0.018(4) 0.012(4) -0.022(4)
C54 0.037(5) 0.017(3) 0.018(4) -0.011(3) -0.002(3) 0.001(3)
C55 0.024(4) 0.029(4) 0.006(3) -0.002(3) -0.009(3) 0.003(3)
C56 0.026(4) 0.027(4) 0.014(3) 0.015(3) -0.001(3) 0.002(3)
C57 0.030(4) 0.033(4) 0.028(4) -0.013(4) -0.004(3) 0.018(4)
C58 0.044(5) 0.017(4) 0.028(5) -0.007(3) -0.003(4) 0.007(4)
C59 0.026(4) 0.013(3) 0.034(5) 0.012(3) 0.000(3) 0.008(3)
C60 0.026(4) 0.030(4) 0.017(4) 0.001(3) -0.001(3) 0.012(3)
C61 0.014(3) 0.015(3) 0.012(3) -0.008(3) 0.005(2) 0.005(3)
C62 0.046(5) 0.016(3) 0.018(4) 0.005(3) -0.006(4) -0.005(4)
C63 0.034(5) 0.038(5) 0.029(5) 0.010(4) -0.004(4) -0.006(4)
C64 0.033(5) 0.038(5) 0.023(4) 0.017(4) 0.002(3) -0.002(4)
C65 0.025(4) 0.044(5) 0.012(4) 0.002(4) 0.004(3) -0.002(4)
C66 0.020(3) 0.026(4) 0.007(3) -0.003(3) -0.004(3) 0.003(3)
C67 0.031(4) 0.020(3) 0.009(3) -0.003(3) 0.010(3) -0.010(3)
C68 0.020(4) 0.017(3) 0.039(5) 0.011(3) -0.015(3) 0.003(3)
C69 0.055(6) 0.012(3) 0.025(4) -0.007(3) 0.003(4) -0.008(4)
C70 0.047(5) 0.023(4) 0.024(4) -0.008(3) 0.008(4) -0.018(4)
C71 0.025(4) 0.035(4) 0.031(5) -0.014(4) -0.001(3) -0.019(4)
C72 0.020(4) 0.039(5) 0.028(4) -0.006(4) -0.006(3) -0.011(4)
C73 0.024(4) 0.028(4) 0.007(3) 0.000(3) -0.003(3) -0.003(3)
C74 0.032(4) 0.030(4) 0.010(3) -0.004(3) 0.000(3) 0.004(4)
C75 0.031(4) 0.015(3) 0.051(6) -0.013(4) 0.001(4) 0.000(3)
C76 0.050(6) 0.043(5) 0.060(7) -0.025(5) 0.005(5) 0.005(5)
C77 0.051(6) 0.052(5) 0.038(5) -0.037(5) -0.001(5) 0.000(5)
C78 0.033(4) 0.045(5) 0.015(4) -0.023(4) -0.012(3) 0.010(4)
C79 0.017(4) 0.033(4) 0.035(5) -0.007(4) 0.003(3) 0.000(3)
C80 0.017(4) 0.039(5) 0.032(5) 0.011(4) -0.002(3) 0.015(3)
C81 0.017(4) 0.041(5) 0.024(4) 0.010(4) 0.003(3) 0.006(4)
C82 0.028(4) 0.020(3) 0.006(3) 0.001(3) 0.005(3) -0.008(3)
C83 0.021(3) 0.013(3) 0.019(4) 0.002(3) 0.004(3) 0.004(3)
C84 0.026(4) 0.013(3) 0.007(3) -0.006(3) 0.004(3) 0.006(3)

loop_
_atom_type_symbol
_atom_type_description
_atom_type_scat_dispersion_real
_atom_type_scat_dispersion_imag
_atom_type_scat_source
C C 0.0033 0.0016 'International Tables Vol C Tables 4.2.6.8 and 6.1.1.4'
H H 0.0000 0.0000 'International Tables Vol C Tables 4.2.6.8 and 6.1.1.4'
N N 0.0061 0.0033 'International Tables Vol C Tables 4.2.6.8 and 6.1.1.4'
S S 0.1246 0.1234 'International Tables Vol C Tables 4.2.6.8 and 6.1.1.4'
Zn Zn 0.2839 1.4301 'International Tables Vol C Tables 4.2.6.8 and 6.1.1.4'
O O 0.0106 0.0060 'International Tables Vol C Tables 4.2.6.8 and 6.1.1.4'

loop_
_geom_angle_atom_site_label_1
_geom_angle_atom_site_label_2
_geom_angle_atom_site_label_3
_geom_angle
_geom_angle_site_symmetry_3
O1 Zn1 S3 106.5(2) .
O1 Zn1 S2 113.40(19) .
S3 Zn1 S2 110.14(7) .
O1 Zn1 S1 104.4(2) .
S3 Zn1 S1 111.03(7) .
S2 Zn1 S1 111.18(8) .
S14 Zn2 S5 108.08(7) .
S14 Zn2 S2 105.93(7) .
S5 Zn2 S2 115.53(7) .
S14 Zn2 S4 102.54(7) .
S5 Zn2 S4 109.13(7) .
S2 Zn2 S4 114.57(7) .
S6 Zn3 S7 110.24(7) .
S6 Zn3 S3 116.79(7) .
S7 Zn3 S3 118.20(7) .
S6 Zn3 S14 104.77(7) .
S7 Zn3 S14 102.61(7) .
S3 Zn3 S14 101.73(7) .
S9 Zn4 S14 103.75(7) .
S9 Zn4 S1 116.45(7) .
S14 Zn4 S1 104.52(7) .
S9 Zn4 S13 115.42(7) .
S14 Zn4 S13 104.18(7) .
S1 Zn4 S13 110.79(7) .
N1 Zn5 S11 113.75(18) .
N1 Zn5 S13 101.35(18) .
S11 Zn5 S13 112.36(7) .
N1 Zn5 S4 107.21(19) .
S11 Zn5 S4 108.53(7) .
S13 Zn5 S4 113.49(7) .
O2 Zn6 S12 121.87(17) .
O2 Zn6 S6 100.59(18) .
S12 Zn6 S6 108.28(7) .
O2 Zn6 S5 108.51(17) .
S12 Zn6 S5 109.40(7) .
S6 Zn6 S5 107.06(7) .
S14 Zn7 S12 107.40(7) .
S14 Zn7 S10 104.15(7) .
S12 Zn7 S10 119.30(7) .
S14 Zn7 S11 101.46(7) .
S12 Zn7 S11 109.34(7) .
S10 Zn7 S11 113.32(7) .
S8 Zn8 S7 100.70(8) .
S8 Zn8 S10 124.74(8) .
S7 Zn8 S10 102.77(7) .
S8 Zn8 S9 115.11(8) .
S7 Zn8 S9 110.04(7) .
S10 Zn8 S9 102.40(7) .
C1 S1 Zn4 103.8(3) .
C1 S1 Zn1 105.9(3) .
Zn4 S1 Zn1 99.96(8) .
C7 S2 Zn1 111.9(3) .
C7 S2 Zn2 101.5(3) .
Zn1 S2 Zn2 101.54(7) .
C13 S3 Zn1 108.9(3) .
C13 S3 Zn3 105.2(3) .
Zn1 S3 Zn3 103.53(8) .
C19 S4 Zn5 110.5(2) .
C19 S4 Zn2 102.9(2) .
Zn5 S4 Zn2 103.18(7) .
C25 S5 Zn2 104.2(3) .
C25 S5 Zn6 106.6(3) .
Zn2 S5 Zn6 102.77(8) .
C31 S6 Zn3 105.1(2) .
C31 S6 Zn6 108.0(3) .
Zn3 S6 Zn6 106.60(8) .
C37 S7 Zn3 103.7(3) .
C37 S7 Zn8 107.3(3) .
Zn3 S7 Zn8 105.74(8) .
C43 S8 Zn8 110.3(3) .
C49 S9 Zn4 105.4(3) .
C49 S9 Zn8 108.2(3) .
Zn4 S9 Zn8 108.39(7) .
C55 S10 Zn7 101.3(2) .
C55 S10 Zn8 109.8(3) .
Zn7 S10 Zn8 104.37(8) .
C61 S11 Zn5 107.7(2) .
C61 S11 Zn7 108.0(2) .
Zn5 S11 Zn7 102.92(8) .
C67 S12 Zn7 102.3(3) .
C67 S12 Zn6 111.4(3) .
Zn7 S12 Zn6 105.77(7) .
C73 S13 Zn5 104.0(3) .
C73 S13 Zn4 108.5(3) .
Zn5 S13 Zn4 101.06(8) .
Zn4 S14 Zn2 112.50(8) .
Zn4 S14 Zn7 110.51(7) .
Zn2 S14 Zn7 111.85(7) .
Zn4 S14 Zn3 109.74(8) .
Zn2 S14 Zn3 106.16(7) .
Zn7 S14 Zn3 105.75(7) .
Zn1 O1 H1A 108.8 .
Zn1 O1 H1B 109.8 .
H1A O1 H1B 109.5 .
C84 O2 Zn6 119.9(5) .
C83 N1 C79 117.5(7) .
C83 N1 Zn5 122.5(5) .
C79 N1 Zn5 119.9(6) .
C2 C1 C6 121.2(8) .
C2 C1 S1 121.2(7) .
C6 C1 S1 117.4(7) .
C1 C2 C3 120.5(9) .
C1 C2 H2 119.8 .
C3 C2 H2 119.8 .
C4 C3 C2 118.5(9) .
C4 C3 H3 120.7 .
C2 C3 H3 120.7 .
C3 C4 C5 121.0(9) .
C3 C4 H4 119.5 .
C5 C4 H4 119.5 .
C4 C5 C6 121.0(9) .
C4 C5 H5 119.5 .
C6 C5 H5 119.5 .
C1 C6 C5 117.7(10) .
C1 C6 H6 121.1 .
C5 C6 H6 121.1 .
C8 C7 C12 117.3(8) .
C8 C7 S2 118.4(6) .
C12 C7 S2 124.3(7) .
C9 C8 C7 121.4(9) .
C9 C8 H8 119.3 .
C7 C8 H8 119.3 .
C8 C9 C10 121.1(10) .
C8 C9 H9 119.5 .
C10 C9 H9 119.5 .
C11 C10 C9 117.8(9) .
C11 C10 H10 121.1 .
C9 C10 H10 121.1 .
C10 C11 C12 122.1(9) .
C10 C11 H11 118.9 .
C12 C11 H11 118.9 .
C11 C12 C7 120.2(9) .
C11 C12 H12 119.9 .
C7 C12 H12 119.9 .
C18 C13 C14 120.2(8) .
C18 C13 S3 117.7(7) .
C14 C13 S3 122.0(7) .
C13 C14 C15 118.0(9) .
C13 C14 H14 121.0 .
C15 C14 H14 121.0 .
C16 C15 C14 120.9(8) .
C16 C15 H15 119.5 .
C14 C15 H15 119.5 .
C17 C16 C15 118.9(9) .
C17 C16 H16 120.6 .
C15 C16 H16 120.6 .
C16 C17 C18 122.7(9) .
C16 C17 H17 118.6 .
C18 C17 H17 118.6 .
C17 C18 C13 119.1(8) .
C17 C18 H18 120.4 .
C13 C18 H18 120.4 .
C24 C19 C20 119.1(7) .
C24 C19 S4 119.0(6) .
C20 C19 S4 121.9(5) .
C19 C20 C21 119.0(7) .
C19 C20 H20 120.5 .
C21 C20 H20 120.5 .
C22 C21 C20 121.5(8) .
C22 C21 H21 119.3 .
C20 C21 H21 119.3 .
C21 C22 C23 118.8(8) .
C21 C22 H22 120.6 .
C23 C22 H22 120.6 .
C24 C23 C22 119.2(8) .
C24 C23 H23 120.4 .
C22 C23 H23 120.4 .
C19 C24 C23 122.2(8) .
C19 C24 H24 118.9 .
C23 C24 H24 118.9 .
C30 C25 C26 121.7(7) .
C30 C25 S5 122.3(6) .
C26 C25 S5 115.9(6) .
C25 C26 C27 116.6(8) .
C25 C26 H26 121.7 .
C27 C26 H26 121.7 .
C28 C27 C26 121.9(9) .
C28 C27 H27 119.1 .
C26 C27 H27 119.1 .
C27 C28 C29 120.6(9) .
C27 C28 H28 119.7 .
C29 C28 H28 119.7 .
C28 C29 C30 120.9(9) .
C28 C29 H29 119.5 .
C30 C29 H29 119.5 .
C25 C30 C29 118.2(8) .
C25 C30 H30 120.9 .
C29 C30 H30 120.9 .
C36 C31 C32 117.8(8) .
C36 C31 S6 120.9(7) .
C32 C31 S6 121.1(7) .
C33 C32 C31 118.2(8) .
C33 C32 H32 120.9 .
C31 C32 H32 120.9 .
C34 C33 C32 121.8(9) .
C34 C33 H33 119.1 .
C32 C33 H33 119.1 .
C33 C34 C35 119.9(10) .
C33 C34 H34 120.1 .
C35 C34 H34 120.1 .
C36 C35 C34 119.5(10) .
C36 C35 H35 120.2 .
C34 C35 H35 120.2 .
C35 C36 C31 122.6(9) .
C35 C36 H36 118.7 .
C31 C36 H36 118.7 .
C42 C37 C38 118.2(8) .
C42 C37 S7 124.2(6) .
C38 C37 S7 117.4(6) .
C39 C38 C37 118.3(8) .
C39 C38 H38 120.8 .
C37 C38 H38 120.8 .
C40 C39 C38 121.8(10) .
C40 C39 H39 119.1 .
C38 C39 H39 119.1 .
C39 C40 C41 119.9(10) .
C39 C40 H40 120.1 .
C41 C40 H40 120.1 .
C40 C41 C42 120.1(10) .
C40 C41 H41 120.0 .
C42 C41 H41 120.0 .
C37 C42 C41 121.5(9) .
C37 C42 H42 119.2 .
C41 C42 H42 119.2 .
C44 C43 C48 116.5(8) .
C44 C43 S8 120.2(8) .
C48 C43 S8 123.3(7) .
C43 C44 C45 121.8(10) .
C43 C44 H44 119.1 .
C45 C44 H44 119.1 .
C46 C45 C44 120.3(10) .
C46 C45 H45 119.8 .
C44 C45 H45 119.8 .
C45 C46 C47 118.8(9) .
C45 C46 H46 120.6 .
C47 C46 H46 120.6 .
C48 C47 C46 121.7(10) .
C48 C47 H47 119.2 .
C46 C47 H47 119.2 .
C47 C48 C43 120.8(9) .
C47 C48 H48 119.6 .
C43 C48 H48 119.6 .
C54 C49 C50 117.6(7) .
C54 C49 S9 123.7(6) .
C50 C49 S9 118.7(6) .
C51 C50 C49 120.4(9) .
C51 C50 H50 119.8 .
C49 C50 H50 119.8 .
C50 C51 C52 120.1(9) .
C50 C51 H51 119.9 .
C52 C51 H51 119.9 .
C51 C52 C53 120.1(8) .
C51 C52 H52 120.0 .
C53 C52 H52 120.0 .
C54 C53 C52 118.4(9) .
C54 C53 H53 120.8 .
C52 C53 H53 120.8 .
C49 C54 C53 123.4(8) .
C49 C54 H54 118.3 .
C53 C54 H54 118.3 .
C60 C55 C56 120.8(7) .
C60 C55 S10 117.9(6) .
C56 C55 S10 121.2(6) .
C57 C56 C55 120.1(8) .
C57 C56 H56 119.9 .
C55 C56 H56 119.9 .
C58 C57 C56 118.1(9) .
C58 C57 H57 121.0 .
C56 C57 H57 121.0 .
C57 C58 C59 122.2(8) .
C57 C58 H58 118.9 .
C59 C58 H58 118.9 .
C60 C59 C58 120.1(8) .
C60 C59 H59 119.9 .
C58 C59 H59 119.9 .
C59 C60 C55 118.4(8) .
C59 C60 H60 120.8 .
C55 C60 H60 120.8 .
C66 C61 C62 117.6(7) .
C66 C61 S11 123.4(6) .
C62 C61 S11 118.7(6) .
C63 C62 C61 121.2(8) .
C63 C62 H62 119.4 .
C61 C62 H62 119.4 .
C64 C63 C62 120.2(9) .
C64 C63 H63 119.9 .
C62 C63 H63 119.9 .
C63 C64 C65 120.8(9) .
C63 C64 H64 119.6 .
C65 C64 H64 119.6 .
C64 C65 C66 119.7(8) .
C64 C65 H65 120.2 .
C66 C65 H65 120.2 .
C65 C66 C61 120.4(7) .
C65 C66 H66 119.8 .
C61 C66 H66 119.8 .
C72 C67 C68 117.6(7) .
C72 C67 S12 123.5(6) .
C68 C67 S12 118.9(6) .
C69 C68 C67 118.8(8) .
C69 C68 H68 120.6 .
C67 C68 H68 120.6 .
C70 C69 C68 123.2(8) .
C70 C69 H69 118.4 .
C68 C69 H69 118.4 .
C69 C70 C71 118.7(8) .
C69 C70 H70 120.6 .
C71 C70 H70 120.6 .
C70 C71 C72 120.8(8) .
C70 C71 H71 119.6 .
C72 C71 H71 119.6 .
C71 C72 C67 120.6(8) .
C71 C72 H72 119.7 .
C67 C72 H72 119.7 .
C74 C73 C78 116.7(8) .
C74 C73 S13 125.0(6) .
C78 C73 S13 118.3(6) .
C75 C74 C73 121.5(8) .
C75 C74 H74 119.2 .
C73 C74 H74 119.2 .
C76 C75 C74 121.1(9) .
C76 C75 H75 119.4 .
C74 C75 H75 119.4 .
C75 C76 C77 119.7(10) .
C75 C76 H76 120.1 .
C77 C76 H76 120.1 .
C76 C77 C78 118.9(10) .
C76 C77 H77 120.5 .
C78 C77 H77 120.5 .
C77 C78 C73 121.6(9) .
C77 C78 H78 119.2 .
C73 C78 H78 119.2 .
C80 C79 N1 122.6(8) .
C80 C79 H79 118.7 .
N1 C79 H79 118.7 .
C79 C80 C81 119.9(8) .
C79 C80 H80 120.1 .
C81 C80 H80 120.1 .
C80 C81 C82 118.6(8) .
C80 C81 H81 120.7 .
C82 C81 H81 120.7 .
C83 C82 C81 119.6(7) .
C83 C82 C84 119.7(7) 2
C81 C82 C84 120.8(7) 2
N1 C83 C82 121.8(7) .
N1 C83 H83 119.1 .
C82 C83 H83 119.1 .
O3 C84 O2 124.8(7) .
O3 C84 C82 117.8(7) 2_554
O2 C84 C82 117.2(7) 2_554
H4A O4 H4B 109.5 .
H5A O5 H5B 109.5 .

loop_
_geom_bond_atom_site_label_1
_geom_bond_atom_site_label_2
_geom_bond_distance
_geom_bond_site_symmetry_2
Zn1 O1 1.996(6) .
Zn1 S3 2.329(2) .
Zn1 S2 2.342(2) .
Zn1 S1 2.367(2) .
Zn2 S14 2.3279(18) .
Zn2 S5 2.3289(19) .
Zn2 S2 2.349(2) .
Zn2 S4 2.371(2) .
Zn3 S6 2.3147(19) .
Zn3 S7 2.319(2) .
Zn3 S3 2.3471(19) .
Zn3 S14 2.355(2) .
Zn4 S9 2.326(2) .
Zn4 S14 2.3275(19) .
Zn4 S1 2.362(2) .
Zn4 S13 2.376(2) .
Zn5 N1 2.091(7) .
Zn5 S11 2.321(2) .
Zn5 S13 2.343(2) .
Zn5 S4 2.3639(19) .
Zn6 O2 1.938(6) .
Zn6 S12 2.3602(19) .
Zn6 S6 2.368(2) .
Zn6 S5 2.377(2) .
Zn7 S14 2.3319(19) .
Zn7 S12 2.344(2) .
Zn7 S10 2.3483(19) .
Zn7 S11 2.380(2) .
Zn8 S8 2.286(2) .
Zn8 S7 2.374(2) .
Zn8 S10 2.396(2) .
Zn8 S9 2.425(2) .
S1 C1 1.805(8) .
S2 C7 1.772(9) .
S3 C13 1.784(9) .
S4 C19 1.785(7) .
S5 C25 1.798(7) .
S6 C31 1.769(8) .
S7 C37 1.771(8) .
S8 C43 1.758(8) .
S9 C49 1.779(7) .
S10 C55 1.807(8) .
S11 C61 1.778(7) .
S12 C67 1.785(8) .
S13 C73 1.763(8) .
O1 H1A 0.8501 .
O1 H1B 0.8500 .
O2 C84 1.268(9) .
O3 C84 1.257(10) .
N1 C83 1.349(10) .
N1 C79 1.375(11) .
C1 C2 1.373(14) .
C1 C6 1.381(13) .
C2 C3 1.436(12) .
C2 H2 0.9500 .
C3 C4 1.375(14) .
C3 H3 0.9500 .
C4 C5 1.367(17) .
C4 H4 0.9500 .
C5 C6 1.442(15) .
C5 H5 0.9500 .
C6 H6 0.9500 .
C7 C8 1.407(12) .
C7 C12 1.406(12) .
C8 C9 1.374(14) .
C8 H8 0.9500 .
C9 C10 1.396(16) .
C9 H9 0.9500 .
C10 C11 1.378(14) .
C10 H10 0.9500 .
C11 C12 1.386(14) .
C11 H11 0.9500 .
C12 H12 0.9500 .
C13 C18 1.392(12) .
C13 C14 1.408(12) .
C14 C15 1.418(13) .
C14 H14 0.9500 .
C15 C16 1.382(14) .
C15 H15 0.9500 .
C16 C17 1.364(13) .
C16 H16 0.9500 .
C17 C18 1.374(13) .
C17 H17 0.9500 .
C18 H18 0.9500 .
C19 C24 1.368(11) .
C19 C20 1.399(10) .
C20 C21 1.406(10) .
C20 H20 0.9500 .
C21 C22 1.354(12) .
C21 H21 0.9500 .
C22 C23 1.430(13) .
C22 H22 0.9500 .
C23 C24 1.365(11) .
C23 H23 0.9500 .
C24 H24 0.9500 .
C25 C30 1.386(12) .
C25 C26 1.420(12) .
C26 C27 1.427(12) .
C26 H26 0.9500 .
C27 C28 1.332(15) .
C27 H27 0.9500 .
C28 C29 1.394(14) .
C28 H28 0.9500 .
C29 C30 1.401(11) .
C29 H29 0.9500 .
C30 H30 0.9500 .
C31 C36 1.383(12) .
C31 C32 1.419(11) .
C32 C33 1.404(13) .
C32 H32 0.9500 .
C33 C34 1.346(16) .
C33 H33 0.9500 .
C34 C35 1.388(16) .
C34 H34 0.9500 .
C35 C36 1.357(15) .
C35 H35 0.9500 .
C36 H36 0.9500 .
C37 C42 1.368(13) .
C37 C38 1.425(11) .
C38 C39 1.383(14) .
C38 H38 0.9500 .
C39 C40 1.347(17) .
C39 H39 0.9500 .
C40 C41 1.373(17) .
C40 H40 0.9500 .
C41 C42 1.371(14) .
C41 H41 0.9500 .
C42 H42 0.9500 .
C43 C44 1.368(14) .
C43 C48 1.422(14) .
C44 C45 1.404(16) .
C44 H44 0.9500 .
C45 C46 1.351(16) .
C45 H45 0.9500 .
C46 C47 1.382(14) .
C46 H46 0.9500 .
C47 C48 1.353(13) .
C47 H47 0.9500 .
C48 H48 0.9500 .
C49 C54 1.367(12) .
C49 C50 1.439(12) .
C50 C51 1.389(14) .
C50 H50 0.9500 .
C51 C52 1.387(15) .
C51 H51 0.9500 .
C52 C53 1.421(14) .
C52 H52 0.9500 .
C53 C54 1.382(12) .
C53 H53 0.9500 .
C54 H54 0.9500 .
C55 C60 1.397(12) .
C55 C56 1.405(12) .
C56 C57 1.374(12) .
C56 H56 0.9500 .
C57 C58 1.369(14) .
C57 H57 0.9500 .
C58 C59 1.400(13) .
C58 H58 0.9500 .
C59 C60 1.356(11) .
C59 H59 0.9500 .
C60 H60 0.9500 .
C61 C66 1.402(10) .
C61 C62 1.399(10) .
C62 C63 1.379(12) .
C62 H62 0.9500 .
C63 C64 1.353(13) .
C63 H63 0.9500 .
C64 C65 1.382(13) .
C64 H64 0.9500 .
C65 C66 1.393(11) .
C65 H65 0.9500 .
C66 H66 0.9500 .
C67 C72 1.413(11) .
C67 C68 1.428(11) .
C68 C69 1.378(12) .
C68 H68 0.9500 .
C69 C70 1.365(14) .
C69 H69 0.9500 .
C70 C71 1.378(13) .
C70 H70 0.9500 .
C71 C72 1.391(13) .
C71 H71 0.9500 .
C72 H72 0.9500 .
C73 C74 1.399(11) .
C73 C78 1.412(10) .
C74 C75 1.382(12) .
C74 H74 0.9500 .
C75 C76 1.366(16) .
C75 H75 0.9500 .
C76 C77 1.401(16) .
C76 H76 0.9500 .
C77 C78 1.400(13) .
C77 H77 0.9500 .
C78 H78 0.9500 .
C79 C80 1.369(13) .
C79 H79 0.9500 .
C80 C81 1.364(12) .
C80 H80 0.9500 .
C81 C82 1.398(11) .
C81 H81 0.9500 .
C82 C83 1.388(11) .
C82 C84 1.516(10) 2
C83 H83 0.9500 .
C84 C82 1.516(10) 2_554
O4 H4A 0.8499 .
O4 H4B 0.8500 .
O5 H5A 0.8500 .
O5 H5B 0.8500 .
